data_4304101
loop_
_publ_author_name
'Joanna K. Day'
'Christopher Bresner'
'Natalie D. Coombs'
'Ian A. Fallis'
'Li-Ling Ooi'
'Simon Aldridge'

_publ_section_title
;
Colorimetric Fluoride Ion Sensing by Polyborylated Ferrocenes: Structural
Influences on Thermodynamics and Kinetics
;
_journal_name_full 'Inorganic Chemistry'
_journal_page_first 793
_journal_page_last 804
_journal_paper_doi 10.1021/ic701494p
_journal_volume 47
_journal_year 2008
_chemical_absolute_configuration syn
_chemical_formula_moiety 'C30 H40 B2 Fe O4 +, B F4 -'
_chemical_formula_sum 'C30 H40 B3 F4 Fe O4'
_chemical_formula_weight 628.90
_chemical_name_systematic
;
 ?
;
_space_group_IT_number 19
_symmetry_cell_setting orthorhombic
_symmetry_space_group_name_Hall 'P 2ac 2ab'
_symmetry_space_group_name_H-M 'P 21 21 21'
_atom_sites_solution_hydrogens geom
_atom_sites_solution_primary direct
_atom_sites_solution_secondary difmap
_audit_creation_method SHELXL-97
_cell_angle_alpha 90.00
_cell_angle_beta 90.00
_cell_angle_gamma 90.00
_cell_formula_units_Z 4
_cell_length_a 11.243(3)
_cell_length_b 13.871(4)
_cell_length_c 19.773(5)
_cell_measurement_reflns_used 556
_cell_measurement_temperature 120(2)
_cell_measurement_theta_max 29.20
_cell_measurement_theta_min 3.95
_cell_volume 3083.6(14)
_computing_cell_refinement 'Bruker SAINT'
_computing_data_collection 'Bruker APEX2'
_computing_data_reduction 'Bruker SAINT'
_computing_molecular_graphics 'Bruker SHELXTL'
_computing_publication_material 'Bruker SHELXTL and local programs'
_computing_structure_refinement 'Bruker SHELXTL'
_computing_structure_solution 'Bruker SHELXTL'
_diffrn_ambient_temperature 120(2)
_diffrn_measured_fraction_theta_full 0.992
_diffrn_measured_fraction_theta_max 0.992
_diffrn_measurement_device_type 'Bruker APEX2 CCD diffractometer'
_diffrn_measurement_method 'thin-slice \w scans'
_diffrn_radiation_monochromator 'silicon 111'
_diffrn_radiation_source 'Daresbury SRS station 16.2smx'
_diffrn_radiation_type synchrotron
_diffrn_radiation_wavelength 0.7848
_diffrn_reflns_av_R_equivalents 0.1063
_diffrn_reflns_av_sigmaI/netI 0.1430
_diffrn_reflns_limit_h_max 14
_diffrn_reflns_limit_h_min -14
_diffrn_reflns_limit_k_max 14
_diffrn_reflns_limit_k_min -17
_diffrn_reflns_limit_l_max 19
_diffrn_reflns_limit_l_min -24
_diffrn_reflns_number 15960
_diffrn_reflns_theta_full 29.35
_diffrn_reflns_theta_max 29.35
_diffrn_reflns_theta_min 3.96
_diffrn_standards_number 0
_exptl_absorpt_coefficient_mu 0.547
_exptl_absorpt_correction_T_max 0.984
_exptl_absorpt_correction_T_min 0.937
_exptl_absorpt_correction_type multi-scan
_exptl_absorpt_process_details SADABS
_exptl_crystal_colour 'pale yellow'
_exptl_crystal_density_diffrn 1.355
_exptl_crystal_density_method 'not measured'
_exptl_crystal_description needle
_exptl_crystal_F_000 1316
_exptl_crystal_size_max 0.12
_exptl_crystal_size_mid 0.03
_exptl_crystal_size_min 0.03
_refine_diff_density_max 0.453
_refine_diff_density_min -0.398
_refine_diff_density_rms 0.078
_refine_ls_abs_structure_details 'Flack H D (1983), Acta Cryst. A39, 876-881'
_refine_ls_abs_structure_Flack -0.11(3)
_refine_ls_extinction_coef 0.0024(6)
_refine_ls_extinction_expression Fc^*^=kFc[1+0.001xFc^2^\l^3^/sin(2\q)]^-1/4^
_refine_ls_extinction_method SHELXL
_refine_ls_goodness_of_fit_ref 0.976
_refine_ls_hydrogen_treatment constr
_refine_ls_matrix_type full
_refine_ls_number_parameters 383
_refine_ls_number_reflns 6208
_refine_ls_number_restraints 0
_refine_ls_restrained_S_all 0.976
_refine_ls_R_factor_all 0.1086
_refine_ls_R_factor_gt 0.0688
_refine_ls_shift/su_max 0.000
_refine_ls_shift/su_mean 0.000
_refine_ls_structure_factor_coef Fsqd
_refine_ls_weighting_details 'calc w=1/[\s^2^(Fo^2^)+(0.0473P)^2^+0.0000P] where P=(Fo^2^+2Fc^2^)/3'
_refine_ls_weighting_scheme calc
_refine_ls_wR_factor_gt 0.1351
_refine_ls_wR_factor_ref 0.1562
_reflns_number_gt 4115
_reflns_number_total 6208
_reflns_threshold_expression I>2\s(I)
_cod_data_source_file ic701494p-file009.cif
_cod_data_source_block ssf1031
_cod_original_cell_volume 3083.9(15)
_cod_database_code 4304101

loop_
_symmetry_equiv_pos_as_xyz
'x, y, z'
'-x+1/2, -y, z+1/2'
'x+1/2, -y+1/2, -z'
'-x, y+1/2, -z+1/2'

loop_
_atom_site_label
_atom_site_type_symbol
_atom_site_fract_x
_atom_site_fract_y
_atom_site_fract_z
_atom_site_U_iso_or_equiv
_atom_site_adp_type
_atom_site_occupancy
_atom_site_symmetry_multiplicity
_atom_site_calc_flag
_atom_site_refinement_flags
_atom_site_disorder_assembly
_atom_site_disorder_group
Fe1 Fe 0.06208(6) 0.58634(6) 0.39825(4) 0.0239(2) Uani 1 1 d . . .
F1 F 0.4002(3) 0.7474(3) 0.7238(2) 0.0532(11) Uani 1 1 d . . .
F2 F 0.3927(3) 0.6748(2) 0.82770(17) 0.0427(9) Uani 1 1 d . . .
F3 F 0.3583(3) 0.5881(3) 0.73256(17) 0.0503(10) Uani 1 1 d . . .
F4 F 0.5445(3) 0.6421(3) 0.75458(19) 0.0559(11) Uani 1 1 d . . .
O1 O 0.0628(3) 0.5354(3) 0.5987(2) 0.0348(9) Uani 1 1 d . . .
O2 O -0.0233(3) 0.6843(3) 0.58754(19) 0.0330(10) Uani 1 1 d . . .
O3 O 0.3492(3) 0.6057(3) 0.52752(18) 0.0280(9) Uani 1 1 d . . .
O4 O 0.3516(3) 0.4544(3) 0.4788(2) 0.0304(9) Uani 1 1 d . . .
B1 B 0.0027(5) 0.5981(6) 0.5589(3) 0.0310(16) Uani 1 1 d . . .
B2 B 0.3146(5) 0.5475(5) 0.4751(4) 0.0280(15) Uani 1 1 d . . .
B3 B 0.4234(6) 0.6651(5) 0.7604(3) 0.0331(16) Uani 1 1 d . . .
C1 C -0.0402(4) 0.5717(4) 0.4861(3) 0.0276(13) Uani 1 1 d . . .
C2 C -0.0980(4) 0.6346(4) 0.4389(3) 0.0279(14) Uani 1 1 d . . .
H2A H -0.1198 0.7035 0.4473 0.033 Uiso 1 1 calc R . .
C3 C -0.1208(4) 0.5824(5) 0.3785(3) 0.0305(13) Uani 1 1 d . . .
H3A H -0.1613 0.6078 0.3372 0.037 Uiso 1 1 calc R . .
C4 C -0.0796(4) 0.4871(4) 0.3882(3) 0.0282(13) Uani 1 1 d . . .
H4A H -0.0842 0.4340 0.3541 0.034 Uiso 1 1 calc R . .
C5 C -0.0291(5) 0.4797(4) 0.4531(3) 0.0286(14) Uani 1 1 d . . .
H5A H 0.0071 0.4204 0.4732 0.034 Uiso 1 1 calc R . .
C6 C 0.0824(4) 0.5818(4) 0.6646(3) 0.0305(13) Uani 1 1 d . . .
H6A H 0.1699 0.5875 0.6729 0.037 Uiso 1 1 calc R . .
C7 C 0.0265(5) 0.5200(4) 0.7209(3) 0.0371(15) Uani 1 1 d . . .
H7A H 0.0887 0.5038 0.7546 0.045 Uiso 1 1 calc R . .
H7B H -0.0024 0.4588 0.7011 0.045 Uiso 1 1 calc R . .
C8 C -0.0776(5) 0.5704(4) 0.7574(3) 0.0357(15) Uani 1 1 d . . .
H8A H -0.1200 0.5305 0.7920 0.043 Uiso 1 1 calc R . .
C9 C -0.0430(5) 0.6742(4) 0.7804(3) 0.0318(14) Uani 1 1 d . . .
C10 C -0.0731(5) 0.7040(4) 0.7052(3) 0.0278(13) Uani 1 1 d . . .
H10A H -0.1120 0.7685 0.7002 0.033 Uiso 1 1 calc R . .
C11 C 0.0285(5) 0.6850(4) 0.6564(3) 0.0291(13) Uani 1 1 d . . .
C12 C -0.1590(5) 0.6170(4) 0.7016(3) 0.0335(15) Uani 1 1 d . . .
H12A H -0.1583 0.5826 0.6577 0.040 Uiso 1 1 calc R . .
H12B H -0.2411 0.6312 0.7166 0.040 Uiso 1 1 calc R . .
C13 C -0.1341(5) 0.7167(5) 0.8294(3) 0.0426(17) Uani 1 1 d . . .
H13A H -0.1089 0.7816 0.8429 0.064 Uiso 1 1 calc R . .
H13B H -0.1398 0.6756 0.8696 0.064 Uiso 1 1 calc R . .
H13C H -0.2119 0.7202 0.8072 0.064 Uiso 1 1 calc R . .
C14 C 0.0814(5) 0.6889(5) 0.8094(3) 0.0383(15) Uani 1 1 d . . .
H14A H 0.0948 0.7577 0.8176 0.057 Uiso 1 1 calc R . .
H14B H 0.1407 0.6650 0.7772 0.057 Uiso 1 1 calc R . .
H14C H 0.0888 0.6535 0.8521 0.057 Uiso 1 1 calc R . .
C15 C 0.1228(5) 0.7653(5) 0.6547(4) 0.0473(18) Uani 1 1 d . . .
H15A H 0.0841 0.8271 0.6450 0.071 Uiso 1 1 calc R . .
H15B H 0.1812 0.7511 0.6193 0.071 Uiso 1 1 calc R . .
H15C H 0.1629 0.7688 0.6986 0.071 Uiso 1 1 calc R . .
C16 C 0.2479(4) 0.5885(4) 0.4127(3) 0.0255(12) Uani 1 1 d . . .
C17 C 0.2043(4) 0.6842(4) 0.4034(3) 0.0302(13) Uani 1 1 d . . .
H17A H 0.2119 0.7379 0.4368 0.036 Uiso 1 1 calc R . .
C18 C 0.1495(5) 0.6915(4) 0.3389(3) 0.0343(15) Uani 1 1 d . . .
H18A H 0.1127 0.7506 0.3189 0.041 Uiso 1 1 calc R . .
C19 C 0.1568(5) 0.5987(4) 0.3080(3) 0.0305(14) Uani 1 1 d . . .
H19A H 0.1264 0.5816 0.2620 0.037 Uiso 1 1 calc R . .
C20 C 0.2164(4) 0.5353(4) 0.3529(3) 0.0256(13) Uani 1 1 d . . .
H20A H 0.2358 0.4661 0.3438 0.031 Uiso 1 1 calc R . .
C21 C 0.4270(5) 0.5481(4) 0.5709(3) 0.0292(13) Uani 1 1 d . . .
H21A H 0.3946 0.5486 0.6180 0.035 Uiso 1 1 calc R . .
C22 C 0.5520(5) 0.5933(4) 0.5713(3) 0.0324(13) Uani 1 1 d . . .
H22A H 0.5505 0.6526 0.5435 0.039 Uiso 1 1 calc R . .
H22B H 0.5720 0.6122 0.6182 0.039 Uiso 1 1 calc R . .
C23 C 0.6481(5) 0.5279(4) 0.5449(3) 0.0329(14) Uani 1 1 d . . .
H23A H 0.7297 0.5565 0.5434 0.039 Uiso 1 1 calc R . .
C24 C 0.6389(5) 0.4263(5) 0.5790(3) 0.0339(15) Uani 1 1 d . . .
C25 C 0.5419(4) 0.4057(4) 0.5225(3) 0.0314(13) Uani 1 1 d . . .
H25A H 0.5431 0.3387 0.5039 0.038 Uiso 1 1 calc R . .
C26 C 0.4193(5) 0.4425(4) 0.5420(3) 0.0291(13) Uani 1 1 d . . .
C27 C 0.6043(5) 0.4811(4) 0.4781(3) 0.0329(14) Uani 1 1 d . . .
H27A H 0.5494 0.5220 0.4515 0.040 Uiso 1 1 calc R . .
H27B H 0.6687 0.4547 0.4494 0.040 Uiso 1 1 calc R . .
C28 C 0.6109(5) 0.4210(5) 0.6535(3) 0.0417(16) Uani 1 1 d . . .
H28A H 0.6825 0.4364 0.6797 0.063 Uiso 1 1 calc R . .
H28B H 0.5840 0.3558 0.6649 0.063 Uiso 1 1 calc R . .
H28C H 0.5481 0.4674 0.6644 0.063 Uiso 1 1 calc R . .
C29 C 0.7492(5) 0.3649(5) 0.5656(4) 0.0500(19) Uani 1 1 d . . .
H29A H 0.8090 0.3779 0.6005 0.075 Uiso 1 1 calc R . .
H29B H 0.7818 0.3809 0.5210 0.075 Uiso 1 1 calc R . .
H29C H 0.7274 0.2965 0.5667 0.075 Uiso 1 1 calc R . .
C30 C 0.3474(5) 0.3742(4) 0.5856(3) 0.0372(16) Uani 1 1 d . . .
H30A H 0.3323 0.3144 0.5605 0.056 Uiso 1 1 calc R . .
H30B H 0.2714 0.4045 0.5974 0.056 Uiso 1 1 calc R . .
H30C H 0.3917 0.3595 0.6270 0.056 Uiso 1 1 calc R . .

loop_
_atom_site_aniso_label
_atom_site_aniso_U_11
_atom_site_aniso_U_22
_atom_site_aniso_U_33
_atom_site_aniso_U_23
_atom_site_aniso_U_13
_atom_site_aniso_U_12
Fe1 0.0161(3) 0.0328(4) 0.0228(4) 0.0006(4) 0.0020(3) 0.0006(4)
F1 0.044(2) 0.061(3) 0.055(3) 0.024(2) 0.0057(19) 0.0137(19)
F2 0.053(2) 0.042(2) 0.033(2) -0.0005(16) 0.0079(17) -0.0038(17)
F3 0.056(2) 0.065(3) 0.030(2) -0.007(2) 0.0032(17) -0.010(2)
F4 0.028(2) 0.086(3) 0.054(2) 0.034(2) 0.0081(18) 0.0090(19)
O1 0.0314(19) 0.045(2) 0.028(2) -0.0058(19) -0.001(2) 0.015(2)
O2 0.033(2) 0.040(3) 0.026(2) 0.0004(19) 0.0010(17) 0.0003(18)
O3 0.0262(19) 0.034(2) 0.024(2) -0.0028(18) -0.0025(16) 0.0059(17)
O4 0.0234(19) 0.033(2) 0.035(2) 0.0001(19) -0.0045(17) -0.0027(17)
B1 0.022(3) 0.048(5) 0.023(3) -0.002(3) 0.005(3) 0.001(3)
B2 0.010(3) 0.038(4) 0.035(4) -0.002(3) 0.002(3) -0.004(3)
B3 0.033(4) 0.039(4) 0.027(4) 0.008(3) 0.002(3) 0.004(3)
C1 0.014(3) 0.043(4) 0.026(3) 0.004(3) 0.005(2) 0.004(3)
C2 0.013(2) 0.036(3) 0.035(3) 0.002(3) 0.005(2) 0.006(2)
C3 0.015(2) 0.048(4) 0.028(3) 0.001(3) 0.004(2) -0.004(3)
C4 0.023(3) 0.036(3) 0.026(3) -0.001(3) 0.005(2) -0.005(2)
C5 0.021(3) 0.037(4) 0.028(3) 0.006(3) 0.009(2) -0.004(2)
C6 0.020(3) 0.044(3) 0.028(3) -0.004(3) -0.004(2) 0.008(3)
C7 0.051(4) 0.038(4) 0.022(3) -0.004(3) -0.007(3) 0.012(3)
C8 0.034(3) 0.049(4) 0.024(3) 0.008(3) 0.004(3) 0.002(3)
C9 0.034(3) 0.039(4) 0.022(3) 0.002(3) -0.001(3) 0.006(3)
C10 0.019(3) 0.037(3) 0.027(3) -0.002(3) -0.002(2) 0.005(3)
C11 0.019(3) 0.042(4) 0.026(3) -0.002(3) 0.000(2) 0.002(2)
C12 0.019(3) 0.050(4) 0.032(3) 0.001(3) 0.002(2) -0.004(3)
C13 0.040(4) 0.062(5) 0.026(4) -0.004(3) 0.008(3) 0.007(3)
C14 0.039(4) 0.049(4) 0.027(3) -0.007(3) -0.007(3) 0.004(3)
C15 0.039(4) 0.060(5) 0.043(4) -0.004(4) 0.006(3) -0.012(3)
C16 0.011(2) 0.033(3) 0.033(3) 0.009(3) 0.002(2) 0.003(2)
C17 0.015(3) 0.037(3) 0.038(4) -0.001(3) -0.003(3) 0.000(2)
C18 0.023(3) 0.035(4) 0.045(4) 0.010(3) 0.002(3) -0.002(3)
C19 0.026(3) 0.045(4) 0.021(3) 0.005(3) 0.002(2) -0.006(3)
C20 0.016(2) 0.035(3) 0.026(3) -0.009(3) 0.004(2) 0.004(2)
C21 0.030(3) 0.036(3) 0.022(3) 0.002(2) -0.003(3) 0.000(3)
C22 0.029(3) 0.028(3) 0.040(3) -0.001(3) -0.009(3) -0.002(3)
C23 0.020(3) 0.045(4) 0.034(4) 0.009(3) -0.004(2) -0.006(3)
C24 0.024(3) 0.048(4) 0.029(3) 0.009(3) -0.010(2) -0.002(3)
C25 0.025(3) 0.035(3) 0.033(3) 0.003(3) -0.004(2) -0.001(3)
C26 0.034(3) 0.031(3) 0.022(3) -0.001(2) -0.005(3) -0.002(2)
C27 0.027(3) 0.046(4) 0.026(3) 0.004(3) 0.007(3) 0.003(3)
C28 0.044(3) 0.048(4) 0.033(3) 0.019(3) -0.014(3) -0.013(3)
C29 0.033(3) 0.049(4) 0.068(5) 0.017(4) -0.013(3) 0.002(3)
C30 0.032(3) 0.048(4) 0.032(4) 0.007(3) -0.002(3) -0.012(3)

loop_
_atom_type_symbol
_atom_type_description
_atom_type_scat_dispersion_real
_atom_type_scat_dispersion_imag
_atom_type_scat_source
C C 0.0033 0.0016 'International Tables Vol C Tables 4.2.6.8 and 6.1.1.4'
H H 0.0000 0.0000 'International Tables Vol C Tables 4.2.6.8 and 6.1.1.4'
B B 0.0013 0.0007 'International Tables Vol C Tables 4.2.6.8 and 6.1.1.4'
O O 0.0106 0.0060 'International Tables Vol C Tables 4.2.6.8 and 6.1.1.4'
F F 0.0171 0.0103 'International Tables Vol C Tables 4.2.6.8 and 6.1.1.4'
Fe Fe 0.3463 0.8444 'International Tables Vol C Tables 4.2.6.8 and 6.1.1.4'

loop_
_geom_angle_atom_site_label_1
_geom_angle_atom_site_label_2
_geom_angle_atom_site_label_3
_geom_angle
_geom_angle_site_symmetry_1
_geom_angle_site_symmetry_3
_geom_angle_publ_flag
C1 Fe1 C2 40.2(2) . . ?
C1 Fe1 C3 67.2(2) . . ?
C1 Fe1 C4 66.5(2) . . ?
C1 Fe1 C5 40.1(2) . . ?
C1 Fe1 C16 115.6(2) . . ?
C1 Fe1 C17 116.2(2) . . ?
C1 Fe1 C18 141.5(2) . . ?
C1 Fe1 C19 177.2(2) . . ?
C1 Fe1 C20 141.7(2) . . ?
C2 Fe1 C3 39.7(2) . . ?
C2 Fe1 C4 66.0(2) . . ?
C2 Fe1 C5 66.8(2) . . ?
C2 Fe1 C16 143.1(2) . . ?
C2 Fe1 C17 115.6(2) . . ?
C2 Fe1 C18 113.2(2) . . ?
C2 Fe1 C19 138.2(2) . . ?
C2 Fe1 C20 176.7(2) . . ?
C3 Fe1 C4 39.2(2) . . ?
C3 Fe1 C5 66.3(2) . . ?
C3 Fe1 C16 177.0(2) . . ?
C3 Fe1 C17 140.7(2) . . ?
C3 Fe1 C18 111.8(2) . . ?
C3 Fe1 C19 110.1(2) . . ?
C3 Fe1 C20 137.0(2) . . ?
C4 Fe1 C5 39.0(2) . . ?
C4 Fe1 C16 140.2(2) . . ?
C4 Fe1 C17 177.3(2) . . ?
C4 Fe1 C18 138.3(2) . . ?
C4 Fe1 C19 111.0(2) . . ?
C4 Fe1 C20 111.5(2) . . ?
C5 Fe1 C16 115.0(2) . . ?
C5 Fe1 C17 143.3(2) . . ?
C5 Fe1 C18 177.3(2) . . ?
C5 Fe1 C19 138.5(2) . . ?
C5 Fe1 C20 113.0(2) . . ?
C16 Fe1 C17 39.6(2) . . ?
C16 Fe1 C18 66.7(2) . . ?
C16 Fe1 C19 67.0(2) . . ?
C16 Fe1 C20 40.2(2) . . ?
C17 Fe1 C18 39.4(2) . . ?
C17 Fe1 C19 66.4(2) . . ?
C17 Fe1 C20 66.7(2) . . ?
C18 Fe1 C19 39.7(2) . . ?
C18 Fe1 C20 66.9(2) . . ?
C19 Fe1 C20 39.8(2) . . ?
B1 O1 C6 108.0(5) . . ?
B1 O2 C11 107.7(4) . . ?
B2 O3 C21 106.9(4) . . ?
B2 O4 C26 108.1(4) . . ?
O1 B1 O2 115.6(5) . . ?
O1 B1 C1 122.7(6) . . ?
O2 B1 C1 121.6(6) . . ?
O3 B2 O4 115.6(5) . . ?
O3 B2 C16 121.5(6) . . ?
O4 B2 C16 122.6(5) . . ?
F1 B3 F2 112.2(6) . . ?
F1 B3 F3 108.9(5) . . ?
F1 B3 F4 109.2(5) . . ?
F2 B3 F3 108.8(5) . . ?
F2 B3 F4 110.2(5) . . ?
F3 B3 F4 107.5(5) . . ?
Fe1 C1 B1 124.9(4) . . ?
Fe1 C1 C2 69.5(3) . . ?
Fe1 C1 C5 70.2(3) . . ?
B1 C1 C2 126.8(6) . . ?
B1 C1 C5 126.8(5) . . ?
C2 C1 C5 106.5(5) . . ?
Fe1 C2 C1 70.4(3) . . ?
Fe1 C2 C3 70.6(3) . . ?
C1 C2 C3 108.6(5) . . ?
Fe1 C3 C2 69.6(3) . . ?
Fe1 C3 C4 71.2(3) . . ?
C2 C3 C4 107.7(5) . . ?
Fe1 C4 C3 69.6(3) . . ?
Fe1 C4 C5 70.0(3) . . ?
C3 C4 C5 108.9(5) . . ?
Fe1 C5 C1 69.7(3) . . ?
Fe1 C5 C4 71.0(3) . . ?
C1 C5 C4 108.3(5) . . ?
O1 C6 C7 109.6(5) . . ?
O1 C6 C11 104.5(4) . . ?
C7 C6 C11 115.3(4) . . ?
C6 C7 C8 113.3(5) . . ?
C7 C8 C9 111.4(5) . . ?
C7 C8 C12 107.4(5) . . ?
C9 C8 C12 88.3(4) . . ?
C8 C9 C10 85.0(4) . . ?
C8 C9 C13 112.0(5) . . ?
C8 C9 C14 117.5(5) . . ?
C10 C9 C13 110.6(5) . . ?
C10 C9 C14 121.0(5) . . ?
C13 C9 C14 108.9(5) . . ?
C9 C10 C11 113.0(4) . . ?
C9 C10 C12 88.5(4) . . ?
C11 C10 C12 107.7(4) . . ?
O2 C11 C6 104.0(4) . . ?
O2 C11 C10 106.8(4) . . ?
O2 C11 C15 104.8(5) . . ?
C6 C11 C10 112.7(5) . . ?
C6 C11 C15 113.5(4) . . ?
C10 C11 C15 114.0(5) . . ?
C8 C12 C10 85.7(4) . . ?
Fe1 C16 B2 125.6(4) . . ?
Fe1 C16 C17 69.8(3) . . ?
Fe1 C16 C20 68.7(3) . . ?
B2 C16 C17 127.6(5) . . ?
B2 C16 C20 125.8(5) . . ?
C17 C16 C20 106.6(5) . . ?
Fe1 C17 C16 70.5(3) . . ?
Fe1 C17 C18 70.9(3) . . ?
C16 C17 C18 109.4(5) . . ?
Fe1 C18 C17 69.8(3) . . ?
Fe1 C18 C19 69.0(3) . . ?
C17 C18 C19 107.2(5) . . ?
Fe1 C19 C18 71.2(3) . . ?
Fe1 C19 C20 69.8(3) . . ?
C18 C19 C20 108.6(5) . . ?
Fe1 C20 C16 71.1(3) . . ?
Fe1 C20 C19 70.4(3) . . ?
C16 C20 C19 108.3(5) . . ?
O3 C21 C22 109.0(4) . . ?
O3 C21 C26 105.3(4) . . ?
C22 C21 C26 115.5(5) . . ?
C21 C22 C23 114.1(5) . . ?
C22 C23 C24 110.3(5) . . ?
C22 C23 C27 108.6(4) . . ?
C24 C23 C27 88.2(4) . . ?
C23 C24 C25 84.5(4) . . ?
C23 C24 C28 118.5(5) . . ?
C23 C24 C29 112.0(5) . . ?
C25 C24 C28 122.4(5) . . ?
C25 C24 C29 109.6(5) . . ?
C28 C24 C29 108.1(5) . . ?
C24 C25 C26 112.6(5) . . ?
C24 C25 C27 88.0(4) . . ?
C26 C25 C27 109.3(5) . . ?
O4 C26 C21 103.4(4) . . ?
O4 C26 C25 106.9(4) . . ?
O4 C26 C30 106.1(4) . . ?
C21 C26 C25 110.8(5) . . ?
C21 C26 C30 113.9(5) . . ?
C25 C26 C30 114.8(5) . . ?
C23 C27 C25 86.7(4) . . ?

loop_
_geom_bond_atom_site_label_1
_geom_bond_atom_site_label_2
_geom_bond_distance
_geom_bond_site_symmetry_2
_geom_bond_publ_flag
Fe1 C1 2.094(5) . ?
Fe1 C2 2.081(5) . ?
Fe1 C3 2.094(5) . ?
Fe1 C4 2.115(5) . ?
Fe1 C5 2.101(5) . ?
Fe1 C16 2.109(4) . ?
Fe1 C17 2.100(5) . ?
Fe1 C18 2.114(6) . ?
Fe1 C19 2.086(5) . ?
Fe1 C20 2.078(5) . ?
F1 B3 1.377(7) . ?
F2 B3 1.380(7) . ?
F3 B3 1.407(8) . ?
F4 B3 1.403(7) . ?
O1 B1 1.352(8) . ?
O1 C6 1.471(6) . ?
O2 B1 1.355(8) . ?
O2 C11 1.482(6) . ?
O3 B2 1.370(8) . ?
O3 C21 1.462(6) . ?
O4 B2 1.360(7) . ?
O4 C26 1.473(6) . ?
B1 C1 1.561(8) . ?
B2 C16 1.551(8) . ?
C1 C2 1.434(7) . ?
C1 C5 1.439(8) . ?
C2 C3 1.419(8) . ?
C3 C4 1.413(8) . ?
C4 C5 1.408(7) . ?
C6 C7 1.540(8) . ?
C6 C11 1.562(8) . ?
C7 C8 1.543(8) . ?
C8 C9 1.559(8) . ?
C8 C12 1.573(8) . ?
C9 C10 1.580(7) . ?
C9 C13 1.528(8) . ?
C9 C14 1.526(8) . ?
C10 C11 1.519(7) . ?
C10 C12 1.547(7) . ?
C11 C15 1.538(8) . ?
C16 C17 1.427(8) . ?
C16 C20 1.439(8) . ?
C17 C18 1.419(8) . ?
C18 C19 1.428(8) . ?
C19 C20 1.418(8) . ?
C21 C22 1.539(8) . ?
C21 C26 1.574(7) . ?
C22 C23 1.504(8) . ?
C23 C24 1.565(8) . ?
C23 C27 1.553(8) . ?
C24 C25 1.587(7) . ?
C24 C28 1.510(8) . ?
C24 C29 1.527(8) . ?
C25 C26 1.520(8) . ?
C25 C27 1.535(8) . ?
C26 C30 1.515(8) . ?
